data_7150407
loop_
_publ_author_name
'Cariou, Claire A. M.'
'Snaith, John S.'

_publ_section_title
;
 Stereoselective synthesis of 2,4,5-trisubstituted piperidines by
 carbonyl ene and Prins cyclisations.
;
_journal_issue 1
_journal_name_full 'Organic &amp; biomolecular chemistry'
_journal_page_first 51
_journal_page_last 53
_journal_paper_doi 10.1039/b515547a
_journal_volume 4
_journal_year 2006
_chemical_formula_sum 'C16 H23 N O3 S'
_chemical_formula_weight 309.41
_chemical_name_systematic
;
?
;
_space_group_IT_number 15
_symmetry_cell_setting monoclinic
_symmetry_space_group_name_Hall '-C 2yc'
_symmetry_space_group_name_H-M 'C 1 2/c 1'
_atom_sites_solution_hydrogens geom
_atom_sites_solution_primary direct
_atom_sites_solution_secondary difmap
_audit_creation_method SHELXL-97
_cell_angle_alpha 90.00
_cell_angle_beta 112.1780(10)
_cell_angle_gamma 90.00
_cell_formula_units_Z 8
_cell_length_a 22.4722(3)
_cell_length_b 7.87270(10)
_cell_length_c 19.9610(2)
_cell_measurement_temperature 296(2)
_cell_volume 3270.17(7)
_computing_structure_refinement 'SHELXL-97 (Sheldrick, 1997)'
_diffrn_ambient_temperature 296(2)
_diffrn_measured_fraction_theta_full 0.937
_diffrn_measured_fraction_theta_max 0.937
_diffrn_radiation_monochromator graphite
_diffrn_radiation_source 'fine-focus sealed tube'
_diffrn_radiation_type CuK\a
_diffrn_radiation_wavelength 1.54178
_diffrn_reflns_av_R_equivalents 0.0250
_diffrn_reflns_av_sigmaI/netI 0.0200
_diffrn_reflns_limit_h_max 27
_diffrn_reflns_limit_h_min -27
_diffrn_reflns_limit_k_max 9
_diffrn_reflns_limit_k_min -9
_diffrn_reflns_limit_l_max 24
_diffrn_reflns_limit_l_min -24
_diffrn_reflns_number 10104
_diffrn_reflns_theta_full 70.45
_diffrn_reflns_theta_max 70.45
_diffrn_reflns_theta_min 4.25
_exptl_absorpt_coefficient_mu 1.837
_exptl_absorpt_correction_T_max 0.8978
_exptl_absorpt_correction_T_min 0.5270
_exptl_crystal_density_diffrn 1.257
_exptl_crystal_density_method 'not measured'
_exptl_crystal_F_000 1328
_exptl_crystal_size_max 0.40
_exptl_crystal_size_mid 0.40
_exptl_crystal_size_min 0.06
_refine_diff_density_max 0.338
_refine_diff_density_min -0.300
_refine_diff_density_rms 0.040
_refine_ls_extinction_method none
_refine_ls_goodness_of_fit_ref 1.090
_refine_ls_hydrogen_treatment mixed
_refine_ls_matrix_type full
_refine_ls_number_parameters 194
_refine_ls_number_reflns 2943
_refine_ls_number_restraints 0
_refine_ls_restrained_S_all 1.090
_refine_ls_R_factor_all 0.0423
_refine_ls_R_factor_gt 0.0392
_refine_ls_shift/su_max 0.001
_refine_ls_shift/su_mean 0.000
_refine_ls_structure_factor_coef Fsqd
_refine_ls_weighting_details 'calc w=1/[\s^2^(Fo^2^)+(0.0599P)^2^+2.1762P] where P=(Fo^2^+2Fc^2^)/3'
_refine_ls_weighting_scheme calc
_refine_ls_wR_factor_gt 0.1123
_refine_ls_wR_factor_ref 0.1150
_reflns_number_gt 2689
_reflns_number_total 2943
_reflns_threshold_expression >2sigma(I)
_cod_data_source_file b515547a.txt
_cod_data_source_block clc76b
_cod_depositor_comments
;
The following automatic conversions were performed:
'_symmetry_cell_setting' value 'Monoclinic' changed to 'monoclinic'
according to '/home/saulius/struct/CIF-dictionaries/cif_core.dic'
dictionary named 'cif_core.dic' version 2.4.1 from 2010-06-29.

Automatic conversion script
Id: cif_fix_enum 1527 2010-12-29 10:47:43Z saulius 
;
_cod_original_sg_symbol_H-M C2/c
_cod_database_code 7150407

loop_
_symmetry_equiv_pos_as_xyz
'x, y, z'
'-x, y, -z+1/2'
'x+1/2, y+1/2, z'
'-x+1/2, y+1/2, -z+1/2'
'-x, -y, -z'
'x, -y, z-1/2'
'-x+1/2, -y+1/2, -z'
'x+1/2, -y+1/2, z-1/2'

loop_
_atom_site_label
_atom_site_type_symbol
_atom_site_fract_x
_atom_site_fract_y
_atom_site_fract_z
_atom_site_U_iso_or_equiv
_atom_site_adp_type
_atom_site_occupancy
_atom_site_symmetry_multiplicity
_atom_site_calc_flag
_atom_site_refinement_flags
_atom_site_disorder_assembly
_atom_site_disorder_group
C1 C 0.12497(9) 0.3532(2) 0.50386(10) 0.0460(4) Uani 1 1 d . . .
H1 H 0.0815 0.3949 0.4764 0.055 Uiso 1 1 calc R . .
C2 C 0.13897(10) 0.3694(2) 0.58402(10) 0.0482(4) Uani 1 1 d . . .
H2A H 0.1353 0.4879 0.5954 0.058 Uiso 1 1 calc R . .
H2B H 0.1829 0.3339 0.6111 0.058 Uiso 1 1 calc R . .
C3 C 0.09390(9) 0.2641(2) 0.60814(10) 0.0430(4) Uani 1 1 d . . .
H3 H 0.1122 0.2606 0.6611 0.052 Uiso 1 1 calc R . .
C4 C 0.08128(9) 0.0647(2) 0.50558(9) 0.0437(4) Uani 1 1 d . . .
H4A H 0.0381 0.0999 0.4755 0.052 Uiso 1 1 calc R . .
H4B H 0.0855 -0.0547 0.4962 0.052 Uiso 1 1 calc R . .
C5 C 0.12959(8) 0.1673(2) 0.48479(9) 0.0410(4) Uani 1 1 d . . .
H5 H 0.1728 0.1269 0.5145 0.049 Uiso 1 1 calc R . .
C6 C 0.12039(9) 0.1446(3) 0.40611(10) 0.0505(5) Uani 1 1 d . . .
C7 C 0.17028(12) 0.1248(4) 0.38759(12) 0.0691(6) Uani 1 1 d . . .
H7A H 0.1643 0.1152 0.3390 0.083 Uiso 1 1 calc R . .
H7B H 0.2115 0.1204 0.4231 0.083 Uiso 1 1 calc R . .
C8 C 0.05361(12) 0.1521(4) 0.35008(12) 0.0807(8) Uani 1 1 d . . .
H8A H 0.0554 0.1577 0.3029 0.121 Uiso 1 1 calc R . .
H8B H 0.0322 0.2511 0.3579 0.121 Uiso 1 1 calc R . .
H8C H 0.0304 0.0522 0.3535 0.121 Uiso 1 1 calc R . .
C9 C 0.02663(11) 0.3379(3) 0.58542(14) 0.0632(6) Uani 1 1 d . . .
H9A H 0.0064 0.3373 0.5336 0.095 Uiso 1 1 calc R . .
H9B H 0.0292 0.4524 0.6028 0.095 Uiso 1 1 calc R . .
H9C H 0.0018 0.2705 0.6055 0.095 Uiso 1 1 calc R . .
C10 C 0.20343(9) -0.0809(2) 0.65721(10) 0.0433(4) Uani 1 1 d . . .
C11 C 0.24656(10) 0.0139(3) 0.71323(11) 0.0551(5) Uani 1 1 d . . .
H11 H 0.2320 0.0825 0.7418 0.066 Uiso 1 1 calc R . .
C12 C 0.31128(11) 0.0051(3) 0.72603(12) 0.0650(6) Uani 1 1 d . . .
H12 H 0.3401 0.0691 0.7634 0.078 Uiso 1 1 calc R . .
C13 C 0.33421(11) -0.0964(3) 0.68473(14) 0.0658(6) Uani 1 1 d . . .
C14 C 0.29043(12) -0.1895(3) 0.62910(14) 0.0660(6) Uani 1 1 d . . .
H14 H 0.3051 -0.2581 0.6007 0.079 Uiso 1 1 calc R . .
C15 C 0.22521(10) -0.1830(3) 0.61484(12) 0.0541(5) Uani 1 1 d . . .
H15 H 0.1964 -0.2464 0.5772 0.065 Uiso 1 1 calc R . .
C16 C 0.40558(13) -0.1104(5) 0.70066(19) 0.1015(11) Uani 1 1 d . . .
H16A H 0.4211 -0.2183 0.7227 0.152 Uiso 1 1 calc R . .
H16B H 0.4280 -0.0208 0.7330 0.152 Uiso 1 1 calc R . .
H16C H 0.4128 -0.1009 0.6564 0.152 Uiso 1 1 calc R . .
N1 N 0.09063(7) 0.08645(18) 0.58190(8) 0.0408(3) Uani 1 1 d . . .
O1 O 0.17029(9) 0.4582(2) 0.48898(9) 0.0680(4) Uani 1 1 d . . .
H1A H 0.1738 0.4261 0.4516 0.102 Uiso 1 1 calc R . .
O2 O 0.11313(7) -0.0197(2) 0.70447(7) 0.0591(4) Uani 1 1 d . . .
O3 O 0.09161(7) -0.22059(17) 0.60299(8) 0.0590(4) Uani 1 1 d . . .
S1 S 0.12025(2) -0.06673(5) 0.63883(2) 0.04278(16) Uani 1 1 d . . .

loop_
_atom_site_aniso_label
_atom_site_aniso_U_11
_atom_site_aniso_U_22
_atom_site_aniso_U_33
_atom_site_aniso_U_23
_atom_site_aniso_U_13
_atom_site_aniso_U_12
C1 0.0456(10) 0.0437(9) 0.0482(10) 0.0067(8) 0.0172(8) -0.0014(8)
C2 0.0561(11) 0.0393(9) 0.0504(10) -0.0051(8) 0.0214(9) -0.0056(8)
C3 0.0477(10) 0.0382(9) 0.0434(9) -0.0018(7) 0.0176(8) 0.0022(8)
C4 0.0470(10) 0.0435(9) 0.0382(9) -0.0020(7) 0.0134(8) -0.0046(8)
C5 0.0360(8) 0.0481(9) 0.0366(8) 0.0025(7) 0.0110(7) 0.0016(7)
C6 0.0498(10) 0.0597(11) 0.0408(9) 0.0015(9) 0.0157(8) -0.0001(9)
C7 0.0661(14) 0.0975(18) 0.0498(11) -0.0052(12) 0.0288(11) 0.0022(13)
C8 0.0612(14) 0.132(2) 0.0397(10) -0.0004(13) 0.0085(10) -0.0058(15)
C9 0.0597(13) 0.0592(12) 0.0763(14) 0.0009(11) 0.0322(11) 0.0129(10)
C10 0.0465(10) 0.0398(9) 0.0435(9) 0.0098(7) 0.0167(8) 0.0054(8)
C11 0.0532(11) 0.0581(12) 0.0481(10) 0.0011(9) 0.0126(9) 0.0045(10)
C12 0.0523(12) 0.0732(15) 0.0573(12) 0.0098(11) 0.0071(10) -0.0024(11)
C13 0.0505(12) 0.0785(15) 0.0709(14) 0.0315(13) 0.0257(11) 0.0103(11)
C14 0.0731(15) 0.0635(13) 0.0775(15) 0.0157(12) 0.0469(13) 0.0174(12)
C15 0.0608(12) 0.0471(10) 0.0591(11) 0.0025(9) 0.0280(10) 0.0027(9)
C16 0.0555(15) 0.146(3) 0.109(2) 0.045(2) 0.0379(15) 0.0185(17)
N1 0.0471(8) 0.0372(7) 0.0371(7) 0.0016(6) 0.0149(6) 0.0006(6)
O1 0.0812(11) 0.0632(9) 0.0662(10) 0.0028(8) 0.0353(9) -0.0238(8)
O2 0.0643(9) 0.0744(10) 0.0467(7) 0.0156(7) 0.0301(7) 0.0105(8)
O3 0.0589(8) 0.0390(7) 0.0776(10) 0.0067(7) 0.0240(8) -0.0061(6)
S1 0.0456(3) 0.0400(3) 0.0450(3) 0.00875(17) 0.0197(2) 0.00175(17)

loop_
_atom_type_symbol
_atom_type_description
_atom_type_scat_dispersion_real
_atom_type_scat_dispersion_imag
_atom_type_scat_source
C C 0.0181 0.0091 'International Tables Vol C Tables 4.2.6.8 and 6.1.1.4'
H H 0.0000 0.0000 'International Tables Vol C Tables 4.2.6.8 and 6.1.1.4'
N N 0.0311 0.0180 'International Tables Vol C Tables 4.2.6.8 and 6.1.1.4'
O O 0.0492 0.0322 'International Tables Vol C Tables 4.2.6.8 and 6.1.1.4'
S S 0.3331 0.5567 'International Tables Vol C Tables 4.2.6.8 and 6.1.1.4'

loop_
_geom_angle_atom_site_label_1
_geom_angle_atom_site_label_2
_geom_angle_atom_site_label_3
_geom_angle
_geom_angle_site_symmetry_1
_geom_angle_site_symmetry_3
_geom_angle_publ_flag
O1 C1 C2 106.91(15) . . ?
O1 C1 C5 112.48(16) . . ?
C2 C1 C5 109.76(15) . . ?
C1 C2 C3 112.99(15) . . ?
N1 C3 C9 110.07(16) . . ?
N1 C3 C2 110.61(14) . . ?
C9 C3 C2 113.79(17) . . ?
N1 C4 C5 112.43(14) . . ?
C6 C5 C1 112.11(15) . . ?
C6 C5 C4 112.66(15) . . ?
C1 C5 C4 108.47(14) . . ?
C7 C6 C8 121.0(2) . . ?
C7 C6 C5 120.52(18) . . ?
C8 C6 C5 118.42(17) . . ?
C15 C10 C11 120.27(19) . . ?
C15 C10 S1 120.02(16) . . ?
C11 C10 S1 119.70(15) . . ?
C12 C11 C10 119.2(2) . . ?
C13 C12 C11 121.6(2) . . ?
C12 C13 C14 118.3(2) . . ?
C12 C13 C16 121.4(3) . . ?
C14 C13 C16 120.4(3) . . ?
C13 C14 C15 121.5(2) . . ?
C10 C15 C14 119.2(2) . . ?
C4 N1 C3 116.40(14) . . ?
C4 N1 S1 120.12(12) . . ?
C3 N1 S1 120.11(12) . . ?
O2 S1 O3 119.58(9) . . ?
O2 S1 N1 107.00(8) . . ?
O3 S1 N1 106.96(8) . . ?
O2 S1 C10 107.58(9) . . ?
O3 S1 C10 106.95(9) . . ?
N1 S1 C10 108.38(8) . . ?

loop_
_geom_bond_atom_site_label_1
_geom_bond_atom_site_label_2
_geom_bond_distance
_geom_bond_site_symmetry_2
_geom_bond_publ_flag
C1 O1 1.427(2) . ?
C1 C2 1.515(3) . ?
C1 C5 1.525(3) . ?
C2 C3 1.521(3) . ?
C3 N1 1.486(2) . ?
C3 C9 1.520(3) . ?
C4 N1 1.467(2) . ?
C4 C5 1.531(2) . ?
C5 C6 1.515(2) . ?
C6 C7 1.316(3) . ?
C6 C8 1.496(3) . ?
C10 C15 1.383(3) . ?
C10 C11 1.389(3) . ?
C10 S1 1.7672(19) . ?
C11 C12 1.380(3) . ?
C12 C13 1.380(4) . ?
C13 C14 1.383(4) . ?
C13 C16 1.517(3) . ?
C14 C15 1.385(3) . ?
N1 S1 1.6179(15) . ?
O2 S1 1.4275(14) . ?
O3 S1 1.4302(15) . ?
